data_1512582
loop_
_publ_author_name
'Harada, Shinji'
'Morikawa, Takahiro'
'Nishida, Atsushi'

_publ_section_title
;
 Chiral Holmium Complex-Catalyzed Diels--Alder Reaction of
 Silyloxyvinylindoles: Stereoselective Synthesis of Hydrocarbazoles
;
_journal_issue 20
_journal_name_full 'Organic Letters'
_journal_page_first 5314
_journal_paper_doi 10.1021/ol402559z
_journal_volume 15
_journal_year 2013
_chemical_formula_sum 'C33 H31 Br N2 O10 S'
_chemical_formula_weight 727.57
_chemical_name_systematic
; 
 ? 
;
_space_group_IT_number 19
_symmetry_cell_setting orthorhombic
_symmetry_space_group_name_Hall 'P 2ac 2ab'
_symmetry_space_group_name_H-M 'P 21 21 21'
_atom_sites_solution_hydrogens geom
_atom_sites_solution_primary direct
_atom_sites_solution_secondary difmap
_audit_creation_method SHELXL-97
_cell_angle_alpha 90.00
_cell_angle_beta 90.00
_cell_angle_gamma 90.00
_cell_formula_units_Z 4
_cell_length_a 7.7991(19)
_cell_length_b 10.857(3)
_cell_length_c 37.346(10)
_cell_measurement_reflns_used 2889
_cell_measurement_temperature 173
_cell_measurement_theta_max 20.17
_cell_measurement_theta_min 2.49
_cell_volume 3162.3(14)
_computing_cell_refinement 'APEX2 (Bruker AXS, 2006)'
_computing_data_collection 'APEX2 (Bruker AXS, 2006)'
_computing_data_reduction 'SAINT (Bruker AXS, 2004)'
_computing_molecular_graphics 'XSHEL (Bruker AXS,2002)'
_computing_publication_material 'XCIF (Bruker AXS, 2001)'
_computing_structure_refinement 'SHELXL-97 (Sheldrick, 1997)'
_computing_structure_solution 'SHELXS-97 (Sheldrick, 1997)'
_diffrn_ambient_temperature 173
_diffrn_detector_area_resol_mean 8.333
_diffrn_measured_fraction_theta_full 1.000
_diffrn_measured_fraction_theta_max 0.986
_diffrn_measurement_device_type 'Bruker APEXII CCD area detector'
_diffrn_measurement_method 'phi and omega scans'
_diffrn_radiation_monochromator graphite
_diffrn_radiation_source 'fine-focus sealed tube'
_diffrn_radiation_type MoK\a
_diffrn_radiation_wavelength 0.71073
_diffrn_reflns_av_R_equivalents 0.0776
_diffrn_reflns_av_sigmaI/netI 0.1298
_diffrn_reflns_limit_h_max 9
_diffrn_reflns_limit_h_min -6
_diffrn_reflns_limit_k_max 14
_diffrn_reflns_limit_k_min -13
_diffrn_reflns_limit_l_max 48
_diffrn_reflns_limit_l_min -41
_diffrn_reflns_number 17147
_diffrn_reflns_theta_full 25.00
_diffrn_reflns_theta_max 27.46
_diffrn_reflns_theta_min 1.09
_exptl_absorpt_coefficient_mu 1.429
_exptl_absorpt_correction_T_max 0.9720
_exptl_absorpt_correction_T_min 0.6738
_exptl_absorpt_correction_type empirical
_exptl_absorpt_process_details
;
SADABS Sheldrick 1996
;
_exptl_crystal_colour colorless
_exptl_crystal_density_diffrn 1.528
_exptl_crystal_density_method 'not measured'
_exptl_crystal_description plate
_exptl_crystal_F_000 1496
_exptl_crystal_size_max 0.30
_exptl_crystal_size_mid 0.20
_exptl_crystal_size_min 0.02
_refine_diff_density_max 0.906
_refine_diff_density_min -0.513
_refine_diff_density_rms 0.137
_refine_ls_abs_structure_details 'Flack H D (1983), Acta Cryst. A39, 876-881'
_refine_ls_abs_structure_Flack 0.12(2)
_refine_ls_extinction_coef 0.0230(16)
_refine_ls_extinction_expression Fc^*^=kFc[1+0.001xFc^2^\l^3^/sin(2\q)]^-1/4^
_refine_ls_extinction_method SHELXL
_refine_ls_goodness_of_fit_ref 1.079
_refine_ls_hydrogen_treatment constr
_refine_ls_matrix_type full
_refine_ls_number_parameters 428
_refine_ls_number_reflns 7044
_refine_ls_number_restraints 0
_refine_ls_restrained_S_all 1.079
_refine_ls_R_factor_all 0.1348
_refine_ls_R_factor_gt 0.0932
_refine_ls_shift/su_max 0.003
_refine_ls_shift/su_mean 0.000
_refine_ls_structure_factor_coef Fsqd
_refine_ls_weighting_details 'calc w=1/[\s^2^(Fo^2^)+(0.0505P)^2^+15.9338P] where P=(Fo^2^+2Fc^2^)/3'
_refine_ls_weighting_scheme calc
_refine_ls_wR_factor_gt 0.2081
_refine_ls_wR_factor_ref 0.2264
_reflns_number_gt 4698
_reflns_number_total 7044
_reflns_threshold_expression >2sigma(I)
_cod_data_source_file ol402559z_si_002.cif
_cod_data_source_block a130219harada01
_cod_depositor_comments
;
The following automatic conversions were performed:

'_symmetry_cell_setting' value 'Orthorhombic' changed to
'orthorhombic' according to
/home/saulius/struct/CIF-dictionaries/cif_core.dic dictionary named
'cif_core.dic' version 2.4.2 from 2011-04-26.

Automatic conversion script
Id: cif_fix_values 1891 2012-01-12 08:04:46Z andrius 
;
_cod_original_sg_symbol_H-M 'P2(1)2(1)2(1) '
_cod_database_code 1512582

loop_
_symmetry_equiv_pos_as_xyz
'x, y, z'
'-x+1/2, -y, z+1/2'
'-x, y+1/2, -z+1/2'
'x+1/2, -y+1/2, -z'

loop_
_atom_site_label
_atom_site_type_symbol
_atom_site_fract_x
_atom_site_fract_y
_atom_site_fract_z
_atom_site_U_iso_or_equiv
_atom_site_adp_type
_atom_site_occupancy
_atom_site_symmetry_multiplicity
_atom_site_calc_flag
_atom_site_refinement_flags
Br1 Br 0.68188(15) 1.07265(11) 0.76987(3) 0.0598(4) Uani 1 1 d .
C1 C 0.0222(10) 0.5296(7) 0.8978(2) 0.0282(18) Uani 1 1 d .
H1 H -0.0815 0.5272 0.9135 0.034 Uiso 1 1 calc R
C2 C -0.0234(10) 0.4873(7) 0.8589(2) 0.0240(17) Uani 1 1 d .
C3 C 0.1311(10) 0.4096(7) 0.8482(2) 0.0290(18) Uani 1 1 d .
C4 C 0.1816(11) 0.3700(9) 0.8153(2) 0.036(2) Uani 1 1 d .
H4 H 0.1207 0.3943 0.7945 0.043 Uiso 1 1 calc R
C5 C 0.3232(14) 0.2935(9) 0.8127(3) 0.045(2) Uani 1 1 d .
H5 H 0.3631 0.2659 0.7900 0.055 Uiso 1 1 calc R
C6 C 0.4039(12) 0.2589(8) 0.8435(3) 0.042(2) Uani 1 1 d .
H6 H 0.4945 0.2009 0.8414 0.051 Uiso 1 1 calc R
C7 C 0.3656(10) 0.3007(7) 0.8777(3) 0.033(2) Uani 1 1 d .
H7 H 0.4309 0.2802 0.8983 0.040 Uiso 1 1 calc R
C8 C 0.2195(9) 0.3770(6) 0.8786(2) 0.0235(17) Uani 1 1 d .
C9 C 0.1007(9) 0.6601(6) 0.8971(2) 0.0189(15) Uani 1 1 d .
H9 H 0.1964 0.6616 0.8793 0.023 Uiso 1 1 calc R
C10 C -0.0382(10) 0.7506(8) 0.8850(2) 0.0310(19) Uani 1 1 d .
H10 H -0.1108 0.7696 0.9064 0.037 Uiso 1 1 calc R
C11 C -0.1586(9) 0.6971(8) 0.8556(2) 0.033(2) Uani 1 1 d .
H11A H -0.2627 0.6626 0.8670 0.040 Uiso 1 1 calc R
H11B H -0.1948 0.7640 0.8393 0.040 Uiso 1 1 calc R
C12 C -0.0699(9) 0.5982(7) 0.8346(2) 0.0253(17) Uani 1 1 d .
H12 H -0.1444 0.5704 0.8143 0.030 Uiso 1 1 calc R
C13 C -0.1825(11) 0.4025(8) 0.8592(2) 0.035(2) Uani 1 1 d .
H13A H -0.2042 0.3720 0.8349 0.052 Uiso 1 1 calc R
H13B H -0.2824 0.4490 0.8676 0.052 Uiso 1 1 calc R
H13C H -0.1619 0.3327 0.8752 0.052 Uiso 1 1 calc R
C14 C -0.0070(10) 0.2583(7) 0.9495(2) 0.0260(17) Uani 1 1 d .
C15 C -0.1775(11) 0.2794(8) 0.9522(3) 0.039(2) Uani 1 1 d .
H15 H -0.2173 0.3614 0.9553 0.046 Uiso 1 1 calc R
C16 C -0.2965(13) 0.1829(10) 0.9504(3) 0.047(2) Uani 1 1 d .
H16 H -0.4162 0.1974 0.9527 0.057 Uiso 1 1 calc R
C17 C -0.2335(12) 0.0691(8) 0.9454(2) 0.036(2) Uani 1 1 d .
C18 C -0.0577(12) 0.0391(7) 0.9435(3) 0.039(2) Uani 1 1 d .
H18 H -0.0187 -0.0433 0.9410 0.046 Uiso 1 1 calc R
C19 C 0.0539(13) 0.1378(8) 0.9454(3) 0.040(2) Uani 1 1 d .
H19 H 0.1739 0.1236 0.9439 0.048 Uiso 1 1 calc R
C20 C -0.5100(15) -0.0134(12) 0.9386(4) 0.072(4) Uani 1 1 d .
H20A H -0.5515 0.0289 0.9601 0.109 Uiso 1 1 calc R
H20B H -0.5726 -0.0910 0.9356 0.109 Uiso 1 1 calc R
H20C H -0.5287 0.0390 0.9176 0.109 Uiso 1 1 calc R
C21 C 0.1696(9) 0.6959(6) 0.9329(2) 0.0231(16) Uani 1 1 d .
C22 C 0.4646(10) 0.6161(8) 0.9176(2) 0.0299(19) Uani 1 1 d .
C23 C 0.5644(12) 0.5923(12) 0.9747(3) 0.054(3) Uani 1 1 d .
H23A H 0.6604 0.6311 0.9879 0.065 Uiso 1 1 calc R
H23B H 0.5435 0.5094 0.9849 0.065 Uiso 1 1 calc R
C24 C 0.4033(11) 0.6714(8) 0.9774(2) 0.0329(19) Uani 1 1 d .
H24A H 0.3209 0.6379 0.9950 0.039 Uiso 1 1 calc R
H24B H 0.4307 0.7579 0.9835 0.039 Uiso 1 1 calc R
C25 C 0.0484(12) 0.8686(8) 0.8739(2) 0.035(2) Uani 1 1 d .
C26 C 0.0337(16) 1.0609(9) 0.8441(3) 0.060(3) Uani 1 1 d .
H26A H 0.0719 1.1045 0.8656 0.091 Uiso 1 1 calc R
H26B H -0.0495 1.1119 0.8311 0.091 Uiso 1 1 calc R
H26C H 0.1326 1.0445 0.8286 0.091 Uiso 1 1 calc R
C27 C 0.0704(12) 0.7270(8) 0.7924(2) 0.036(2) Uani 1 1 d .
C28 C 0.2228(11) 0.8082(8) 0.7866(2) 0.033(2) Uani 1 1 d .
C29 C 0.2158(14) 0.8990(9) 0.7616(3) 0.058(3) Uani 1 1 d .
H29 H 0.1158 0.9071 0.7473 0.070 Uiso 1 1 calc R
C30 C 0.3502(18) 0.9803(10) 0.7565(3) 0.066(4) Uani 1 1 d .
H30 H 0.3424 1.0453 0.7395 0.079 Uiso 1 1 calc R
C31 C 0.4933(11) 0.9638(8) 0.7765(2) 0.037(2) Uani 1 1 d .
C32 C 0.5058(12) 0.8740(10) 0.8017(3) 0.052(3) Uani 1 1 d .
H32 H 0.6080 0.8646 0.8153 0.062 Uiso 1 1 calc R
C33 C 0.3673(12) 0.7962(9) 0.8073(3) 0.046(2) Uani 1 1 d .
H33 H 0.3722 0.7349 0.8254 0.055 Uiso 1 1 calc R
N1 N 0.1486(7) 0.4385(6) 0.90944(17) 0.0264(14) Uani 1 1 d .
N2 N 0.3406(9) 0.6600(6) 0.94140(17) 0.0285(15) Uani 1 1 d .
O1 O 0.0754(8) 0.4726(5) 0.97161(17) 0.0376(15) Uani 1 1 d .
O2 O 0.3108(8) 0.3295(6) 0.95652(17) 0.0449(16) Uani 1 1 d .
O3 O -0.3320(10) -0.0385(5) 0.94228(19) 0.0512(19) Uani 1 1 d .
O4 O 0.0909(7) 0.7495(5) 0.95581(16) 0.0315(13) Uani 1 1 d .
O5 O 0.4600(7) 0.6062(6) 0.88571(16) 0.0362(15) Uani 1 1 d .
O6 O 0.6039(7) 0.5838(6) 0.93688(16) 0.0392(15) Uani 1 1 d .
O7 O 0.1949(8) 0.8963(5) 0.88331(18) 0.0380(15) Uani 1 1 d .
O8 O -0.0472(9) 0.9435(6) 0.85439(19) 0.0482(18) Uani 1 1 d .
O9 O 0.0903(7) 0.6529(5) 0.82051(15) 0.0300(13) Uani 1 1 d .
O10 O -0.0556(9) 0.7292(7) 0.7735(2) 0.057(2) Uani 1 1 d .
S1 S 0.1429(3) 0.37880(19) 0.94974(6) 0.0301(5) Uani 1 1 d .

loop_
_atom_site_aniso_label
_atom_site_aniso_U_11
_atom_site_aniso_U_22
_atom_site_aniso_U_33
_atom_site_aniso_U_23
_atom_site_aniso_U_13
_atom_site_aniso_U_12
Br1 0.0570(7) 0.0585(7) 0.0639(7) 0.0114(6) 0.0094(6) -0.0175(6)
C1 0.022(4) 0.029(4) 0.033(5) -0.001(4) 0.002(3) -0.007(3)
C2 0.025(4) 0.019(4) 0.029(4) -0.004(3) 0.008(3) -0.005(3)
C3 0.024(4) 0.018(4) 0.045(5) -0.005(3) -0.001(4) 0.000(3)
C4 0.025(4) 0.053(5) 0.030(5) 0.000(4) -0.001(3) -0.009(4)
C5 0.047(6) 0.046(5) 0.043(6) -0.007(5) 0.015(5) 0.000(5)
C6 0.033(5) 0.032(5) 0.061(7) 0.000(5) 0.006(5) 0.007(4)
C7 0.028(4) 0.017(4) 0.054(6) 0.004(4) 0.005(4) 0.002(3)
C8 0.019(4) 0.006(3) 0.045(5) 0.001(3) 0.002(3) -0.004(3)
C9 0.018(3) 0.011(3) 0.027(4) -0.004(3) 0.000(3) 0.006(3)
C10 0.023(4) 0.041(5) 0.029(5) 0.004(4) 0.000(3) 0.000(4)
C11 0.010(3) 0.034(4) 0.054(6) -0.002(4) -0.003(4) -0.005(3)
C12 0.015(3) 0.025(4) 0.036(5) 0.002(3) -0.001(3) -0.003(3)
C13 0.025(4) 0.036(5) 0.044(5) 0.003(4) -0.005(4) -0.008(4)
C14 0.026(4) 0.027(4) 0.026(4) 0.005(3) 0.002(3) -0.003(3)
C15 0.034(5) 0.035(5) 0.047(6) 0.012(4) -0.008(4) 0.005(4)
C16 0.042(5) 0.066(7) 0.035(6) 0.007(5) -0.004(4) -0.002(5)
C17 0.052(5) 0.023(4) 0.034(5) 0.001(4) -0.005(4) -0.016(4)
C18 0.052(5) 0.012(4) 0.052(6) -0.005(4) 0.014(5) 0.002(4)
C19 0.043(5) 0.025(4) 0.053(6) 0.009(4) 0.005(4) 0.001(4)
C20 0.047(7) 0.061(7) 0.110(11) 0.017(7) -0.030(7) -0.018(6)
C21 0.019(3) 0.020(4) 0.030(4) 0.000(3) -0.003(3) 0.008(3)
C22 0.017(4) 0.035(5) 0.037(5) -0.002(4) -0.001(3) -0.006(3)
C23 0.038(5) 0.090(9) 0.035(5) -0.017(6) -0.008(4) 0.033(6)
C24 0.032(4) 0.027(4) 0.039(5) -0.005(4) -0.001(4) 0.005(4)
C25 0.041(5) 0.027(4) 0.036(5) -0.005(4) 0.003(4) 0.002(4)
C26 0.081(8) 0.022(5) 0.079(8) 0.015(5) -0.011(6) -0.011(5)
C27 0.042(5) 0.034(5) 0.031(5) 0.002(4) -0.004(4) -0.016(4)
C28 0.044(5) 0.026(4) 0.029(5) 0.005(4) 0.000(4) -0.007(4)
C29 0.067(7) 0.045(6) 0.063(7) 0.012(5) -0.036(6) -0.029(5)
C30 0.096(10) 0.051(6) 0.051(7) 0.024(5) -0.027(7) -0.016(7)
C31 0.038(5) 0.042(5) 0.031(5) 0.005(4) 0.009(4) -0.004(4)
C32 0.024(5) 0.058(7) 0.073(7) 0.018(6) -0.003(5) -0.007(4)
C33 0.041(5) 0.045(6) 0.052(6) 0.017(5) -0.007(5) 0.001(5)
N1 0.015(3) 0.032(4) 0.032(4) 0.004(3) 0.001(3) -0.004(3)
N2 0.027(3) 0.034(4) 0.024(4) -0.005(3) -0.003(3) 0.011(3)
O1 0.050(4) 0.026(3) 0.037(4) -0.006(3) 0.009(3) -0.011(3)
O2 0.036(3) 0.057(4) 0.042(4) 0.011(3) -0.006(3) 0.006(3)
O3 0.064(5) 0.026(3) 0.063(5) 0.005(3) -0.013(4) -0.024(3)
O4 0.033(3) 0.026(3) 0.036(3) -0.006(3) 0.009(3) -0.001(2)
O5 0.027(3) 0.047(4) 0.035(4) -0.011(3) 0.008(3) -0.003(3)
O6 0.023(3) 0.054(4) 0.040(4) -0.011(3) -0.009(2) 0.004(3)
O7 0.029(3) 0.022(3) 0.063(4) -0.001(3) -0.007(3) -0.007(2)
O8 0.051(4) 0.026(3) 0.068(5) 0.005(3) -0.025(3) 0.002(3)
O9 0.027(3) 0.032(3) 0.032(3) 0.002(3) -0.004(2) 0.000(2)
O10 0.061(5) 0.061(4) 0.048(4) 0.024(4) -0.019(4) -0.022(4)
S1 0.0295(10) 0.0271(10) 0.0336(12) 0.0031(9) -0.0012(9) -0.0046(8)

loop_
_atom_type_symbol
_atom_type_description
_atom_type_scat_dispersion_real
_atom_type_scat_dispersion_imag
_atom_type_scat_source
C C 0.0033 0.0016 'International Tables Vol C Tables 4.2.6.8 and 6.1.1.4'
H H 0.0000 0.0000 'International Tables Vol C Tables 4.2.6.8 and 6.1.1.4'
N N 0.0061 0.0033 'International Tables Vol C Tables 4.2.6.8 and 6.1.1.4'
O O 0.0106 0.0060 'International Tables Vol C Tables 4.2.6.8 and 6.1.1.4'
S S 0.1246 0.1234 'International Tables Vol C Tables 4.2.6.8 and 6.1.1.4'
Br Br -0.2901 2.4595 'International Tables Vol C Tables 4.2.6.8 and 6.1.1.4'

loop_
_geom_angle_atom_site_label_1
_geom_angle_atom_site_label_2
_geom_angle_atom_site_label_3
_geom_angle
N1 C1 C9 111.0(6)
N1 C1 C2 103.3(6)
C9 C1 C2 110.0(6)
N1 C1 H1 110.7
C9 C1 H1 110.7
C2 C1 H1 110.7
C3 C2 C13 107.9(6)
C3 C2 C12 117.5(6)
C13 C2 C12 106.2(6)
C3 C2 C1 103.0(7)
C13 C2 C1 110.5(6)
C12 C2 C1 111.7(6)
C4 C3 C8 121.2(7)
C4 C3 C2 129.9(8)
C8 C3 C2 108.9(7)
C3 C4 C5 119.0(8)
C3 C4 H4 120.5
C5 C4 H4 120.5
C6 C5 C4 118.2(9)
C6 C5 H5 120.9
C4 C5 H5 120.9
C5 C6 C7 125.9(9)
C5 C6 H6 117.0
C7 C6 H6 117.0
C6 C7 C8 112.8(8)
C6 C7 H7 123.6
C8 C7 H7 123.6
C3 C8 C7 122.6(8)
C3 C8 N1 110.4(6)
C7 C8 N1 126.9(8)
C21 C9 C10 110.6(6)
C21 C9 C1 111.5(6)
C10 C9 C1 108.3(6)
C21 C9 H9 108.8
C10 C9 H9 108.8
C1 C9 H9 108.8
C25 C10 C9 108.1(7)
C25 C10 C11 113.2(7)
C9 C10 C11 113.3(7)
C25 C10 H10 107.3
C9 C10 H10 107.3
C11 C10 H10 107.3
C12 C11 C10 111.0(6)
C12 C11 H11A 109.4
C10 C11 H11A 109.4
C12 C11 H11B 109.4
C10 C11 H11B 109.4
H11A C11 H11B 108.0
O9 C12 C11 106.8(6)
O9 C12 C2 108.8(6)
C11 C12 C2 110.9(7)
O9 C12 H12 110.1
C11 C12 H12 110.1
C2 C12 H12 110.1
C2 C13 H13A 109.5
C2 C13 H13B 109.5
H13A C13 H13B 109.5
C2 C13 H13C 109.5
H13A C13 H13C 109.5
H13B C13 H13C 109.5
C15 C14 C19 120.0(8)
C15 C14 S1 121.9(7)
C19 C14 S1 118.1(6)
C14 C15 C16 121.4(9)
C14 C15 H15 119.3
C16 C15 H15 119.3
C17 C16 C15 116.9(9)
C17 C16 H16 121.6
C15 C16 H16 121.6
C16 C17 O3 125.3(9)
C16 C17 C18 125.1(8)
O3 C17 C18 109.6(8)
C19 C18 C17 115.5(8)
C19 C18 H18 122.2
C17 C18 H18 122.2
C18 C19 C14 121.0(8)
C18 C19 H19 119.5
C14 C19 H19 119.5
O3 C20 H20A 109.5
O3 C20 H20B 109.5
H20A C20 H20B 109.5
O3 C20 H20C 109.5
H20A C20 H20C 109.5
H20B C20 H20C 109.5
O4 C21 N2 116.8(7)
O4 C21 C9 125.4(7)
N2 C21 C9 117.8(6)
O5 C22 O6 122.2(7)
O5 C22 N2 130.1(8)
O6 C22 N2 107.7(7)
O6 C23 C24 105.9(7)
O6 C23 H23A 110.6
C24 C23 H23A 110.6
O6 C23 H23B 110.6
C24 C23 H23B 110.6
H23A C23 H23B 108.7
N2 C24 C23 99.9(7)
N2 C24 H24A 111.8
C23 C24 H24A 111.8
N2 C24 H24B 111.8
C23 C24 H24B 111.8
H24A C24 H24B 109.5
O7 C25 O8 121.9(8)
O7 C25 C10 123.0(8)
O8 C25 C10 115.0(7)
O8 C26 H26A 109.5
O8 C26 H26B 109.5
H26A C26 H26B 109.5
O8 C26 H26C 109.5
H26A C26 H26C 109.5
H26B C26 H26C 109.5
O10 C27 O9 124.5(8)
O10 C27 C28 123.3(8)
O9 C27 C28 112.2(7)
C29 C28 C33 119.2(9)
C29 C28 C27 119.8(8)
C33 C28 C27 120.9(8)
C28 C29 C30 121.9(9)
C28 C29 H29 119.1
C30 C29 H29 119.1
C31 C30 C29 117.6(9)
C31 C30 H30 121.2
C29 C30 H30 121.2
C30 C31 C32 122.4(9)
C30 C31 Br1 118.9(7)
C32 C31 Br1 118.7(7)
C31 C32 C33 119.0(9)
C31 C32 H32 120.5
C33 C32 H32 120.5
C28 C33 C32 119.8(9)
C28 C33 H33 120.1
C32 C33 H33 120.1
C8 N1 C1 109.5(6)
C8 N1 S1 124.1(5)
C1 N1 S1 121.4(5)
C22 N2 C21 126.8(7)
C22 N2 C24 112.9(7)
C21 N2 C24 120.3(6)
C17 O3 C20 112.6(8)
C22 O6 C23 109.5(6)
C25 O8 C26 115.8(8)
C27 O9 C12 115.1(6)
O1 S1 O2 120.5(4)
O1 S1 N1 104.9(4)
O2 S1 N1 106.5(4)
O1 S1 C14 107.1(4)
O2 S1 C14 109.3(4)
N1 S1 C14 107.9(4)

loop_
_geom_bond_atom_site_label_1
_geom_bond_atom_site_label_2
_geom_bond_distance
Br1 C31 1.903(9)
C1 N1 1.462(10)
C1 C9 1.544(10)
C1 C2 1.566(11)
C1 H1 1.0000
C2 C3 1.524(10)
C2 C13 1.546(11)
C2 C12 1.551(11)
C3 C4 1.359(12)
C3 C8 1.373(11)
C4 C5 1.385(13)
C4 H4 0.9500
C5 C6 1.365(14)
C5 H5 0.9500
C6 C7 1.388(13)
C6 H6 0.9500
C7 C8 1.409(10)
C7 H7 0.9500
C8 N1 1.443(10)
C9 C21 1.492(11)
C9 C10 1.530(11)
C9 H9 1.0000
C10 C25 1.506(12)
C10 C11 1.556(11)
C10 H10 1.0000
C11 C12 1.500(11)
C11 H11A 0.9900
C11 H11B 0.9900
C12 O9 1.479(9)
C12 H12 1.0000
C13 H13A 0.9800
C13 H13B 0.9800
C13 H13C 0.9800
C14 C15 1.353(12)
C14 C19 1.400(12)
C14 S1 1.755(8)
C15 C16 1.401(13)
C15 H15 0.9500
C16 C17 1.343(14)
C16 H16 0.9500
C17 O3 1.403(10)
C17 C18 1.411(13)
C18 C19 1.383(12)
C18 H18 0.9500
C19 H19 0.9500
C20 O3 1.421(13)
C20 H20A 0.9800
C20 H20B 0.9800
C20 H20C 0.9800
C21 O4 1.203(9)
C21 N2 1.425(9)
C22 O5 1.195(10)
C22 O6 1.350(10)
C22 N2 1.398(10)
C23 O6 1.450(11)
C23 C24 1.525(12)
C23 H23A 0.9900
C23 H23B 0.9900
C24 N2 1.435(11)
C24 H24A 0.9900
C24 H24B 0.9900
C25 O7 1.233(11)
C25 O8 1.322(11)
C26 O8 1.474(11)
C26 H26A 0.9800
C26 H26B 0.9800
C26 H26C 0.9800
C27 O10 1.210(11)
C27 O9 1.332(10)
C27 C28 1.495(11)
C28 C29 1.358(13)
C28 C33 1.374(13)
C29 C30 1.383(15)
C29 H29 0.9500
C30 C31 1.355(15)
C30 H30 0.9500
C31 C32 1.360(13)
C32 C33 1.387(13)
C32 H32 0.9500
C33 H33 0.9500
N1 S1 1.640(7)
O1 S1 1.408(6)
O2 S1 1.437(6)
